data_7235821
loop_
_publ_author_name
'Klap\"otke, Thomas M.'
'Schmid, Philipp. C.'
'Schnell, Simon'
'Stierstorfer, J\"org'

_publ_section_title
;
 Thermal stabilization of energetic materials by the aromatic
 nitrogen-rich
 4,4&#x2032;,5,5&#x2032;-tetraamino-3,3&#x2032;-bi-1,2,4-triazolium cation
;
_journal_issue 6
_journal_name_full 'Journal of Materials Chemistry A'
_journal_page_first 2658
_journal_paper_doi 10.1039/C4TA05964F
_journal_volume 3
_journal_year 2015
_chemical_formula_sum 'C6 H14 N18 O4'
_chemical_formula_weight 402.35
_chemical_name_common '5,5-bis-3,4-diaminotriazolium 5,5-bis(tetrazole-1-oxide) dihydrate'
_chemical_name_systematic '5,5-bis-3,4-diaminotriazolium 5,5-bis(tetrazole-1-oxide) dihydrate'
_space_group_IT_number 14
_space_group_name_Hall '-P 2ybc'
_space_group_name_H-M_alt 'P 1 21/c 1'
_symmetry_cell_setting monoclinic
_symmetry_Int_Tables_number 14
_symmetry_space_group_name_Hall '-P 2ybc'
_symmetry_space_group_name_H-M 'P 1 21/c 1'
_atom_sites_solution_hydrogens difmap
_atom_sites_solution_primary direct
_atom_sites_solution_secondary difmap
_audit_creation_date
;
'Thu May 15 13:28:04 2014'
;
_audit_creation_method
;
CrysAlisPro, Oxford Diffraction Ltd.,
Version 1.171.35.11 (release 16-05-2011 CrysAlis171 .NET)
(compiled May 16 2011,17:55:39)
;
_audit_update_record
;
2014-10-14 deposited with the CCDC.
2014-12-17 downloaded from the CCDC.
;
_cell_angle_alpha 90.00
_cell_angle_beta 110.555(10)
_cell_angle_gamma 90.00
_cell_formula_units_Z 2
_cell_length_a 8.9202(7)
_cell_length_b 14.3723(8)
_cell_length_c 6.7226(6)
_cell_measurement_reflns_used 1278
_cell_measurement_temperature 173(2)
_cell_measurement_theta_max 31.7580
_cell_measurement_theta_min 4.8840
_cell_volume 806.99(12)
_computing_cell_refinement
;
CrysAlisPro, Agilent Technologies,
Version 1.171.35.11 (release 16-05-2011 CrysAlis171 .NET)
(compiled May 16 2011,17:55:39)
;
_computing_data_collection
;
CrysAlisPro, Agilent Technologies,
Version 1.171.35.11 (release 16-05-2011 CrysAlis171 .NET)
(compiled May 16 2011,17:55:39)
;
_computing_data_reduction
;
CrysAlisPro, Agilent Technologies,
Version 1.171.35.11 (release 16-05-2011 CrysAlis171 .NET)
(compiled May 16 2011,17:55:39)
;
_computing_molecular_graphics
;
'ORTEP (M. N. Burnett, C. K. Johnson, ORTEP-III: Oak Ridge Thermal Ellipsoid
# Plot Program for Crystal Structure Illustrations, Oak Ridge National
# Laboratory Report ORNL-6895, 1996). Windows version (L. J. Farrugia, Univ.
# Glasgow) used --- SCHAKAL (E. Keller, University of  Freiburg (Breisgau),
# Germany, 1995)'
;
_computing_publication_material
;PLATON (A. L. Spek, Acta Crystallogr, Sect. A, 1990, 46, C34, 1995 version).
# --- T.B.Cohen, Pure Appl. Chem. 1996,68,2339-2359 (atomic masses).
;
_computing_structure_refinement 'SHELXL-97 (Sheldrick, 1997)'
_computing_structure_solution SIR-92
_diffrn_ambient_temperature 173
_diffrn_detector_area_resol_mean 15.9809
_diffrn_measured_fraction_theta_full 0.996
_diffrn_measured_fraction_theta_max 0.996
_diffrn_measurement_device 'CCD camera on \k-goniostat'
_diffrn_measurement_device_type 'Xcalibur, Sapphire3'
_diffrn_measurement_method '\w scans'
_diffrn_orient_matrix_UB_11 -0.0449886000
_diffrn_orient_matrix_UB_12 0.0243509000
_diffrn_orient_matrix_UB_13 -0.0938405000
_diffrn_orient_matrix_UB_21 0.0318355000
_diffrn_orient_matrix_UB_22 0.0426991000
_diffrn_orient_matrix_UB_23 0.0496499000
_diffrn_orient_matrix_UB_31 0.0647034000
_diffrn_orient_matrix_UB_32 -0.0041454000
_diffrn_orient_matrix_UB_33 -0.0376795000
_diffrn_radiation_collimation 0.5
_diffrn_radiation_monochromator graphite
_diffrn_radiation_source 'Enhance (Mo) X-ray Source'
_diffrn_radiation_type 'Mo K\a'
_diffrn_radiation_wavelength 0.71073
_diffrn_reflns_av_R_equivalents 0.0234
_diffrn_reflns_av_sigmaI/netI 0.0342
_diffrn_reflns_limit_h_max 11
_diffrn_reflns_limit_h_min -11
_diffrn_reflns_limit_k_max 18
_diffrn_reflns_limit_k_min -16
_diffrn_reflns_limit_l_max 8
_diffrn_reflns_limit_l_min -4
_diffrn_reflns_number 3575
_diffrn_reflns_theta_full 26.50
_diffrn_reflns_theta_max 26.50
_diffrn_reflns_theta_min 4.30
_diffrn_source_current 40
_diffrn_source_type 'Spellman generator'
_diffrn_source_voltage 50
_exptl_absorpt_coefficient_mu 0.139
_exptl_absorpt_correction_T_max 0.9999
_exptl_absorpt_correction_T_min 0.9500
_exptl_absorpt_correction_type multi-scan
_exptl_absorpt_process_details
;
CrysAlisPro, Agilent Technologies,
Version 1.171.35.11 (release 16-05-2011 CrysAlis171 .NET)
(compiled May 16 2011,17:55:39)
Empirical absorption correction using spherical harmonics,
 implemented in SCALE3 ABSPACK scaling algorithm.
;
_exptl_crystal_colour colorless
_exptl_crystal_density_diffrn 1.656
_exptl_crystal_density_method 'not measured'
_exptl_crystal_description needle
_exptl_crystal_F_000 416
_exptl_crystal_size_max 0.31
_exptl_crystal_size_mid 0.13
_exptl_crystal_size_min 0.03
_refine_diff_density_max 0.223
_refine_diff_density_min -0.213
_refine_diff_density_rms 0.047
_refine_ls_extinction_method none
_refine_ls_goodness_of_fit_ref 1.037
_refine_ls_hydrogen_treatment refall
_refine_ls_matrix_type full
_refine_ls_number_parameters 155
_refine_ls_number_reflns 1671
_refine_ls_number_restraints 0
_refine_ls_restrained_S_all 1.037
_refine_ls_R_factor_all 0.0467
_refine_ls_R_factor_gt 0.0356
_refine_ls_shift/su_max 0.000
_refine_ls_shift/su_mean 0.000
_refine_ls_structure_factor_coef Fsqd
_refine_ls_weighting_details 'calc w=1/[\s^2^(Fo^2^)+(0.0313P)^2^+0.2230P] where P=(Fo^2^+2Fc^2^)/3'
_refine_ls_weighting_scheme calc
_refine_ls_wR_factor_gt 0.0739
_refine_ls_wR_factor_ref 0.0801
_reflns_number_gt 1372
_reflns_number_total 1671
_reflns_threshold_expression >2sigma(I)
_cod_data_source_file c4ta05964f2.cif
_cod_data_source_block jx135
_cod_original_cell_volume 806.99(11)
_cod_original_sg_symbol_Hall -P2ybc
_cod_database_code 7235821

loop_
_symmetry_equiv_pos_as_xyz
'x, y, z'
'-x, y+1/2, -z+1/2'
'-x, -y, -z'
'x, -y-1/2, z-1/2'

loop_
_atom_site_label
_atom_site_type_symbol
_atom_site_fract_x
_atom_site_fract_y
_atom_site_fract_z
_atom_site_U_iso_or_equiv
_atom_site_adp_type
_atom_site_occupancy
_atom_site_symmetry_multiplicity
_atom_site_calc_flag
N5 N 0.81284(15) 0.06356(8) 0.4172(2) 0.0207(3) Uani 1 1 d
N6 N 0.80006(16) 0.15770(8) 0.3733(2) 0.0206(3) Uani 1 1 d
N7 N 1.04998(14) 0.12457(8) 0.4571(2) 0.0170(3) Uani 1 1 d
N8 N 0.97826(18) 0.28252(9) 0.3765(2) 0.0216(3) Uani 1 1 d
N9 N 1.21313(16) 0.14115(9) 0.4972(3) 0.0233(3) Uani 1 1 d
C2 C 0.94235(17) 0.19501(10) 0.3993(2) 0.0177(3) Uani 1 1 d
C3 C 0.96433(17) 0.04545(9) 0.4688(2) 0.0173(3) Uani 1 1 d
O O 0.29554(13) 0.13665(7) -0.04668(19) 0.0243(3) Uani 1 1 d
N1 N 0.31597(15) 0.05035(8) 0.0238(2) 0.0191(3) Uani 1 1 d
N2 N 0.21038(16) 0.00837(9) 0.0952(2) 0.0272(3) Uani 1 1 d
N3 N 0.26563(17) -0.07665(9) 0.1479(3) 0.0297(4) Uani 1 1 d
N4 N 0.40313(16) -0.09006(8) 0.1122(2) 0.0236(3) Uani 1 1 d
C1 C 0.43356(17) -0.01006(9) 0.0339(2) 0.0169(3) Uani 1 1 d
O2 O 0.51286(14) 0.21928(8) 0.3023(2) 0.0285(3) Uani 1 1 d
H8A H 1.079(3) 0.2985(12) 0.405(3) 0.037(5) Uiso 1 1 d
H8B H 0.897(2) 0.3270(12) 0.355(3) 0.033(5) Uiso 1 1 d
H2B H 0.509(3) 0.2786(17) 0.318(4) 0.056(7) Uiso 1 1 d
H2A H 0.431(3) 0.2042(16) 0.174(4) 0.070(8) Uiso 1 1 d
H9B H 1.265(2) 0.1297(13) 0.643(4) 0.041(6) Uiso 1 1 d
H9A H 1.244(2) 0.1016(14) 0.419(3) 0.039(6) Uiso 1 1 d
H6 H 0.697(3) 0.1853(14) 0.339(3) 0.045(6) Uiso 1 1 d

loop_
_atom_site_aniso_label
_atom_site_aniso_U_11
_atom_site_aniso_U_22
_atom_site_aniso_U_33
_atom_site_aniso_U_23
_atom_site_aniso_U_13
_atom_site_aniso_U_12
N5 0.0193(7) 0.0152(6) 0.0256(7) -0.0014(5) 0.0055(6) 0.0007(5)
N6 0.0167(7) 0.0149(6) 0.0280(8) 0.0003(5) 0.0052(6) 0.0014(5)
N7 0.0147(6) 0.0151(6) 0.0204(7) -0.0006(5) 0.0054(6) 0.0001(5)
N8 0.0206(7) 0.0161(6) 0.0290(8) 0.0025(6) 0.0096(6) 0.0008(5)
N9 0.0157(7) 0.0215(7) 0.0336(9) -0.0009(6) 0.0096(7) -0.0003(5)
C2 0.0190(8) 0.0166(7) 0.0167(8) -0.0001(6) 0.0053(7) 0.0029(6)
C3 0.0176(7) 0.0152(7) 0.0175(8) -0.0030(6) 0.0043(6) -0.0011(6)
O 0.0230(6) 0.0137(5) 0.0342(7) 0.0018(5) 0.0075(5) 0.0032(4)
N1 0.0181(6) 0.0145(6) 0.0246(7) -0.0026(5) 0.0072(6) -0.0017(5)
N2 0.0241(7) 0.0210(7) 0.0409(9) -0.0033(6) 0.0168(7) -0.0038(5)
N3 0.0326(8) 0.0210(7) 0.0436(9) -0.0020(6) 0.0235(7) -0.0042(6)
N4 0.0251(7) 0.0174(6) 0.0321(8) 0.0009(6) 0.0146(6) -0.0017(5)
C1 0.0169(7) 0.0135(7) 0.0189(8) -0.0016(6) 0.0044(7) -0.0001(5)
O2 0.0210(6) 0.0198(6) 0.0401(8) -0.0047(5) 0.0050(6) 0.0029(5)

loop_
_atom_type_symbol
_atom_type_description
_atom_type_scat_dispersion_real
_atom_type_scat_dispersion_imag
_atom_type_scat_source
C C 0.0033 0.0016 'International Tables Vol C Tables 4.2.6.8 and 6.1.1.4'
N N 0.0061 0.0033 'International Tables Vol C Tables 4.2.6.8 and 6.1.1.4'
O O 0.0106 0.0060 'International Tables Vol C Tables 4.2.6.8 and 6.1.1.4'
H H 0.0000 0.0000 'International Tables Vol C Tables 4.2.6.8 and 6.1.1.4'

loop_
_geom_angle_atom_site_label_1
_geom_angle_atom_site_label_2
_geom_angle_atom_site_label_3
_geom_angle
_geom_angle_site_symmetry_3
C3 N5 N6 104.69(11) .
C2 N6 N5 111.30(12) .
C2 N6 H6 131.3(12) .
N5 N6 H6 117.3(12) .
C2 N7 C3 106.25(12) .
C2 N7 N9 120.69(12) .
C3 N7 N9 133.03(12) .
C2 N8 H8A 119.6(12) .
C2 N8 H8B 117.5(11) .
H8A N8 H8B 121.9(16) .
N7 N9 H9B 105.7(12) .
N7 N9 H9A 107.3(13) .
H9B N9 H9A 111.4(17) .
N8 C2 N6 128.86(14) .
N8 C2 N7 124.67(14) .
N6 C2 N7 106.46(12) .
N5 C3 N7 111.28(12) .
N5 C3 C3 124.63(16) 3_756
N7 C3 C3 124.09(16) 3_756
O N1 N2 121.76(12) .
O N1 C1 129.27(12) .
N2 N1 C1 108.95(12) .
N3 N2 N1 105.65(12) .
N2 N3 N4 111.32(12) .
C1 N4 N3 105.80(12) .
N4 C1 N1 108.28(12) .
N4 C1 C1 127.08(16) 3_655
N1 C1 C1 124.62(16) 3_655
H2B O2 H2A 107(2) .

loop_
_geom_bond_atom_site_label_1
_geom_bond_atom_site_label_2
_geom_bond_distance
_geom_bond_site_symmetry_2
N5 C3 1.2981(19) .
N5 N6 1.3810(16) .
N6 C2 1.3317(19) .
N6 H6 0.95(2) .
N7 C2 1.3550(18) .
N7 C3 1.3875(18) .
N7 N9 1.4042(17) .
N8 C2 1.3199(19) .
N8 H8A 0.88(2) .
N8 H8B 0.938(19) .
N9 H9B 0.94(2) .
N9 H9A 0.88(2) .
C3 C3 1.449(3) 3_756
O N1 1.3173(15) .
N1 N2 1.3413(17) .
N1 C1 1.3449(18) .
N2 N3 1.3187(19) .
N3 N4 1.3436(18) .
N4 C1 1.3318(18) .
C1 C1 1.441(3) 3_655
O2 H2B 0.86(2) .
O2 H2A 0.94(3) .

loop_
_geom_hbond_atom_site_label_D
_geom_hbond_atom_site_label_H
_geom_hbond_atom_site_label_A
_geom_hbond_distance_DH
_geom_hbond_distance_HA
_geom_hbond_distance_DA
_geom_hbond_angle_DHA
_geom_hbond_site_symmetry_A
N8 H8A O 0.88(2) 2.07(2) 2.9326(18) 168.1(17) 4_666
N8 H8B N3 0.938(19) 2.001(19) 2.9336(19) 172.4(17) 2_655
O2 H2B N4 0.86(2) 2.04(2) 2.8457(18) 156(2) 2_655
O2 H2A O 0.94(3) 1.83(3) 2.7349(18) 161(2) .
O2 H2A N1 0.94(3) 2.50(3) 3.1899(18) 130.7(18) .
N9 H9B O 0.94(2) 2.01(2) 2.892(2) 155.6(17) 1_656
N9 H9B N1 0.94(2) 2.69(2) 3.577(2) 157.2(16) 1_656
N9 H9A N2 0.88(2) 2.48(2) 3.301(2) 154.6(17) 1_655
N6 H6 O2 0.95(2) 1.64(2) 2.5915(17) 170.9(19) .

loop_
_geom_torsion_atom_site_label_1
_geom_torsion_atom_site_label_2
_geom_torsion_atom_site_label_3
_geom_torsion_atom_site_label_4
_geom_torsion
_geom_torsion_site_symmetry_4
C3 N5 N6 C2 -0.20(17) .
N5 N6 C2 N8 -178.54(15) .
N5 N6 C2 N7 1.11(17) .
C3 N7 C2 N8 178.15(15) .
N9 N7 C2 N8 -0.3(2) .
C3 N7 C2 N6 -1.52(16) .
N9 N7 C2 N6 -179.93(13) .
N6 N5 C3 N7 -0.80(17) .
N6 N5 C3 C3 179.09(18) 3_756
C2 N7 C3 N5 1.49(17) .
N9 N7 C3 N5 179.62(16) .
C2 N7 C3 C3 -178.40(18) 3_756
N9 N7 C3 C3 -0.3(3) 3_756
O N1 N2 N3 178.67(13) .
C1 N1 N2 N3 0.14(17) .
N1 N2 N3 N4 0.01(18) .
N2 N3 N4 C1 -0.15(19) .
N3 N4 C1 N1 0.23(17) .
N3 N4 C1 C1 -178.60(19) 3_655
O N1 C1 N4 -178.63(14) .
N2 N1 C1 N4 -0.24(17) .
O N1 C1 C1 0.2(3) 3_655
N2 N1 C1 C1 178.64(18) 3_655
